data_2011051
loop_
_publ_author_name
'Akkurt, Mehmet'
'\"Ozt\"urk, Sema'
'Fun, Hoong-Kun'
'Altural, Behzat'

_publ_section_title 3-Acetyl-4-benzoyl-2-methyl-5-phenyl-3,3a-dihydropyrazolo[2,3-<i>c</i>]pyrimidine-7(6<i>H</i>)-thione
_journal_issue 6
_journal_name_full 'Acta Crystallographica Section C'
_journal_page_first e276
_journal_page_last e277
_journal_paper_doi 10.1107/S0108270100007241
_journal_volume 56
_journal_year 2000
_chemical_formula_sum 'C22 H19 N3 O2 S'
_chemical_formula_weight 389.46
_chemical_name_systematic
;
3-Acetyl-4-benzoyl-2-methyl-5-phenyl-3,3a-dihydropyrazolo[2,3-c]pyrimidine-
7(6H)-thione
;
_space_group_IT_number 14
_symmetry_cell_setting monoclinic
_symmetry_space_group_name_Hall '-P 2ybc'
_symmetry_space_group_name_H-M 'P 1 21/c 1'
_audit_creation_method SHELXL
_cell_angle_alpha 90.00
_cell_angle_beta 100.2390(10)
_cell_angle_gamma 90.00
_cell_formula_units_Z 4
_cell_length_a 6.9505(3)
_cell_length_b 21.8820(8)
_cell_length_c 12.9619(5)
_cell_measurement_reflns_used 4312
_cell_measurement_temperature 293(2)
_cell_measurement_theta_max 28.4
_cell_measurement_theta_min 1.9
_cell_volume 1939.99(13)
_computing_cell_refinement 'SAINT (Siemens, 1996)'
_computing_data_collection 'SMART (Siemens, 1996)'
_computing_data_reduction SAINT
_computing_publication_material 'PARST (Nardelli, 1995)'
_computing_structure_refinement 'SHELXL93 (Sheldrick, 1993)'
_computing_structure_solution 'SHELXS86 (Sheldrick, 1990)'
_diffrn_ambient_temperature 293(2)
_diffrn_measurement_device 'Siemens SMART CCD area-detector'
_diffrn_measurement_method \w
_diffrn_radiation_monochromator graphite
_diffrn_radiation_source 'fine-focus sealed tube'
_diffrn_radiation_type MoK\a
_diffrn_radiation_wavelength .71073
_diffrn_reflns_av_R_equivalents .082
_diffrn_reflns_av_sigmaI/netI .1080
_diffrn_reflns_limit_h_max 9
_diffrn_reflns_limit_h_min -9
_diffrn_reflns_limit_k_max 28
_diffrn_reflns_limit_k_min -28
_diffrn_reflns_limit_l_max 17
_diffrn_reflns_limit_l_min -8
_diffrn_reflns_number 13631
_diffrn_reflns_theta_max 28.43
_diffrn_reflns_theta_min 1.85
_diffrn_standards_decay_% 0
_diffrn_standards_number 0
_exptl_absorpt_coefficient_mu .190
_exptl_absorpt_correction_T_max .985
_exptl_absorpt_correction_T_min .931
_exptl_absorpt_correction_type empirical
_exptl_absorpt_process_details '(SADABS; Sheldrick, 1996)'
_exptl_crystal_colour yellow
_exptl_crystal_density_diffrn 1.333
_exptl_crystal_density_method 'not measured'
_exptl_crystal_description needle
_exptl_crystal_F_000 816
_exptl_crystal_size_max .38
_exptl_crystal_size_mid .12
_exptl_crystal_size_min .08
_refine_diff_density_max .228
_refine_diff_density_min -.284
_refine_ls_extinction_method none
_refine_ls_goodness_of_fit_all .953
_refine_ls_goodness_of_fit_obs 1.107
_refine_ls_hydrogen_treatment constr
_refine_ls_matrix_type full
_refine_ls_number_parameters 253
_refine_ls_number_reflns 4769
_refine_ls_number_restraints 0
_refine_ls_restrained_S_all .953
_refine_ls_restrained_S_obs 1.107
_refine_ls_R_factor_all .143
_refine_ls_R_factor_obs .061
_refine_ls_shift/esd_max <0.001
_refine_ls_shift/esd_mean .000
_refine_ls_structure_factor_coef Fsqd
_refine_ls_weighting_details 'w = 1/[\s^2^(Fo^2^)+(0.0609P)^2^] where P = (Fo^2^+2Fc^2^)/3'
_refine_ls_weighting_scheme calc
_refine_ls_wR_factor_all .152
_refine_ls_wR_factor_obs .123
_reflns_number_observed 2422
_reflns_number_total 4769
_reflns_observed_criterion I>2\s(I)
_cod_data_source_file qa0307.cif
_cod_data_source_block III
_cod_depositor_comments
;
The following automatic conversions were performed:

'_refine_ls_weighting_scheme' value 'calc w =
1/[\s^2^(Fo^2^)+(0.0609P)^2^] where P = (Fo^2^+2Fc^2^)/3' was changed
to 'calc'. New tag '_refine_ls_weighting_details' was created. The
value of the new tag was set to 'w = 1/[\s^2^(Fo^2^)+(0.0609P)^2^]
where P = (Fo^2^+2Fc^2^)/3'.

Automatic conversion script
Id: cif_fix_values 3143 2015-03-26 13:38:13Z robertas 
;
_cod_original_sg_symbol_H-M 'P 21/c'
_cod_database_code 2011051
_cod_database_fobs_code 2011051

loop_
_symmetry_equiv_pos_as_xyz
'x, y, z'
'-x, y+1/2, -z+1/2'
'-x, -y, -z'
'x, -y-1/2, z-1/2'

loop_
_atom_site_aniso_label
_atom_site_aniso_U_11
_atom_site_aniso_U_22
_atom_site_aniso_U_33
_atom_site_aniso_U_12
_atom_site_aniso_U_13
_atom_site_aniso_U_23
S1 .0583(5) .0379(4) .0470(5) .0087(3) -.0013(4) .0054(3)
N1 .0352(12) .0367(12) .0459(14) .0020(9) -.0043(10) .0012(10)
N2 .0441(13) .0285(11) .0407(13) -.0014(9) -.0020(11) .0002(10)
N3 .0537(14) .0340(11) .0407(14) -.0078(10) .0029(12) -.0034(10)
O1 .0819(15) .0463(11) .0505(13) -.0064(10) -.0346(12) .0099(10)
O2 .0727(15) .084(2) .0327(12) -.0172(12) .0024(11) -.0054(11)
C1 .0312(13) .0370(13) .0360(15) .0032(11) -.0036(11) -.0019(12)
C2 .058(2) .049(2) .038(2) .0038(14) -.0135(14) .0025(14)
C3 .062(2) .069(2) .048(2) .005(2) -.018(2) -.019(2)
C4 .043(2) .057(2) .076(2) -.0063(14) -.006(2) -.029(2)
C5 .040(2) .049(2) .074(2) -.0124(13) .009(2) -.007(2)
C6 .0386(15) .046(2) .042(2) -.0050(12) .0057(13) -.0051(13)
C7 .0322(13) .0340(13) .040(2) .0015(11) -.0026(12) .0048(12)
C8 .0383(15) .045(2) .045(2) .0018(12) .0053(13) -.0009(13)
C9 .050(2) .063(2) .063(2) -.001(2) .007(2) -.020(2)
C10 .064(2) .043(2) .098(3) -.002(2) .001(2) -.019(2)
C11 .067(2) .035(2) .096(3) -.0028(15) -.005(2) .011(2)
C12 .051(2) .046(2) .052(2) -.0011(13) -.0053(14) .0102(14)
C13 .0410(15) .0389(14) .0318(15) -.0039(11) -.0048(12) .0086(12)
C14 .0394(14) .0324(13) .0272(13) -.0018(11) .0015(11) .0018(11)
C15 .0384(14) .0320(13) .0286(13) .0005(11) .0011(11) .0001(11)
C16 .0425(15) .0342(13) .0328(15) .0041(11) .0065(12) -.0007(11)
C17 .049(2) .0400(14) .0303(14) -.0079(12) .0045(13) -.0057(12)
C18 .061(2) .055(2) .049(2) -.0201(15) -.001(2) .001(2)
C19 .0381(14) .0381(13) .0295(14) -.0025(11) -.0006(11) -.0019(11)
C20 .0389(14) .0347(13) .0300(14) -.0024(11) .0013(11) -.0003(11)
C21 .048(2) .041(2) .038(2) -.0112(13) -.0052(14) -.0008(13)
C22 .062(2) .066(2) .065(2) .001(2) -.019(2) .005(2)

loop_
_atom_site_label
_atom_site_fract_x
_atom_site_fract_y
_atom_site_fract_z
_atom_site_U_iso_or_equiv
_atom_site_thermal_displace_type
_atom_site_calc_flag
_atom_site_refinement_flags
_atom_site_occupancy
_atom_site_disorder_group
_atom_site_type_symbol
S1 .25488(11) .56433(3) .03406(6) .0491(2) Uani d . 1 . S
N1 .2420(3) .44883(8) .0935(2) .0407(6) Uani d . 1 . N
H1A .1193 .45014 .0675 .049 Uiso calc R 1 . H
N2 .5123(3) .49947(8) .1689(2) .0389(5) Uani d . 1 . N
N3 .6484(3) .54688(9) .1832(2) .0435(6) Uani d . 1 . N
O1 .7263(3) .33795(8) .3089(2) .0652(7) Uani d . 1 . O
O2 .7993(3) .45741(10) .4482(2) .0639(6) Uani d . 1 . O
C1 .1992(3) .34024(11) .0794(2) .0359(6) Uani d . 1 . C
C2 .1503(4) .33388(12) -.0286(2) .0508(8) Uani d . 1 . C
H2A .1874 .36356 -.0725 .061 Uiso calc R 1 . H
C3 .0469(5) .28345(15) -.0701(3) .0630(9) Uani d . 1 . C
H3A .0148 .27874 -.1424 .076 Uiso calc R 1 . H
C4 -.0091(4) .24016(14) -.0053(3) .0605(9) Uani d . 1 . C
H4A -.0770 .20573 -.0339 .073 Uiso calc R 1 . H
C5 .0337(4) .24707(13) .1007(3) .0547(8) Uani d . 1 . C
H5A -.0072 .21771 .1440 .066 Uiso calc R 1 . H
C6 .1372(4) .29726(11) .1443(2) .0422(7) Uani d . 1 . C
H6A .1650 .30213 .2167 .051 Uiso calc R 1 . H
C7 .5754(3) .27283(10) .1762(2) .0366(6) Uani d . 1 . C
C8 .5511(4) .26470(12) .0693(2) .0429(7) Uani d . 1 . C
H8A .5482 .29839 .0254 .052 Uiso calc R 1 . H
C9 .5310(4) .20657(14) .0274(3) .0589(9) Uani d . 1 . C
H9A .5132 .20116 -.0448 .071 Uiso calc R 1 . H
C10 .5372(5) .15670(14) .0924(3) .0701(10) Uani d . 1 . C
H10A .5208 .11768 .0637 .084 Uiso calc R 1 . H
C11 .5672(5) .16405(13) .1985(3) .0684(10) Uani d . 1 . C
H11A .5746 .13002 .2420 .082 Uiso calc R 1 . H
C12 .5865(4) .22183(12) .2413(2) .0513(8) Uani d . 1 . C
H12A .6070 .22678 .3137 .062 Uiso calc R 1 . H
C13 .6048(4) .33366(11) .2279(2) .0386(6) Uani d . 1 . C
C14 .4964(4) .38898(10) .1891(2) .0335(6) Uani d . 1 . C
C15 .3226(4) .39217(10) .1238(2) .0336(6) Uani d . 1 . C
C16 .3435(4) .50283(11) .1018(2) .0365(6) Uani d . 1 . C
C17 .8048(4) .52567(11) .2390(2) .0400(6) Uani d . 1 . C
C18 .9806(4) .56480(12) .2706(2) .0567(8) Uani d . 1 . C
H18A .9522 .60568 .2456 .085 Uiso calc R 1 . H
H18B 1.0872 .54873 .2410 .085 Uiso calc R 1 . H
H18C 1.0158 .56523 .3457 .085 Uiso calc R 1 . H
C19 .7957(4) .45852(10) .2648(2) .0360(6) Uani d . 1 . C
H19A .8610 .43433 .2176 .043 Uiso calc R 1 . H
C20 .5758(4) .44763(10) .2404(2) .0351(6) Uani d . 1 . C
H20A .5224 .45331 .3048 .042 Uiso calc R 1 . H
C21 .8872(4) .44533(11) .3794(2) .0440(7) Uani d . 1 . C
C22 1.0900(4) .41983(14) .3985(3) .0681(10) Uani d . 1 . C
H22A 1.1325 .41337 .4723 .102 Uiso calc R 1 . H
H22B 1.1767 .44809 .3733 .102 Uiso calc R 1 . H
H22C 1.0912 .38164 .3621 .102 Uiso calc R 1 . H

loop_
_atom_type_symbol
_atom_type_description
_atom_type_scat_dispersion_real
_atom_type_scat_dispersion_imag
_atom_type_scat_source
C C .0033 .0016 'International Tables Vol C Tables 4.2.6.8 and 6.1.1.4'
H H .0000 .0000 'International Tables Vol C Tables 4.2.6.8 and 6.1.1.4'
N N .0061 .0033 'International Tables Vol C Tables 4.2.6.8 and 6.1.1.4'
O O .0106 .0060 'International Tables Vol C Tables 4.2.6.8 and 6.1.1.4'
S S .1246 .1234 'International Tables Vol C Tables 4.2.6.8 and 6.1.1.4'

loop_
_geom_angle_atom_site_label_1
_geom_angle_atom_site_label_2
_geom_angle_atom_site_label_3
_geom_angle
_geom_angle_publ_flag
C16 N1 C15 124.9(2) yes
C16 N2 N3 122.9(2) yes
C16 N2 C20 125.5(2) yes
N3 N2 C20 111.6(2) yes
C17 N3 N2 107.0(2) yes
C6 C1 C2 120.0(2) ?
C6 C1 C15 120.6(2) ?
C2 C1 C15 119.4(2) ?
C3 C2 C1 119.5(3) ?
C4 C3 C2 120.1(3) ?
C5 C4 C3 120.5(3) ?
C4 C5 C6 120.4(3) ?
C5 C6 C1 119.3(3) ?
C8 C7 C12 119.3(2) ?
C8 C7 C13 123.4(2) ?
C12 C7 C13 117.1(2) ?
C7 C8 C9 120.1(3) ?
C10 C9 C8 120.0(3) ?
C11 C10 C9 120.5(3) ?
C10 C11 C12 120.0(3) ?
C11 C12 C7 120.1(3) ?
O1 C13 C14 117.6(2) ?
O1 C13 C7 118.2(2) ?
C14 C13 C7 124.2(2) ?
C15 C14 C13 127.3(2) ?
C15 C14 C20 116.8(2) ?
C13 C14 C20 115.2(2) ?
C14 C15 N1 119.7(2) yes
C14 C15 C1 126.7(2) ?
N1 C15 C1 113.5(2) ?
N2 C16 N1 112.6(2) yes
N2 C16 S1 126.1(2) yes
N1 C16 S1 121.2(2) yes
N3 C17 C18 121.3(2) ?
N3 C17 C19 114.4(2) yes
C18 C17 C19 124.2(2) ?
C17 C19 C20 100.7(2) ?
C17 C19 C21 111.8(2) ?
C20 C19 C21 113.5(2) ?
N2 C20 C14 109.4(2) ?
N2 C20 C19 100.7(2) ?
C14 C20 C19 120.1(2) ?
O2 C21 C22 123.4(3) ?
O2 C21 C19 120.1(3) ?
C22 C21 C19 116.5(3) ?

loop_
_geom_bond_atom_site_label_1
_geom_bond_atom_site_label_2
_geom_bond_site_symmetry_2
_geom_bond_distance
_geom_bond_publ_flag
S1 C16 . 1.664(2) yes
N1 C16 . 1.371(3) yes
N1 C15 . 1.388(3) yes
N2 C16 . 1.333(3) yes
N2 N3 . 1.394(3) yes
N2 C20 . 1.481(3) yes
N3 C17 . 1.281(3) yes
O1 C13 . 1.228(3) yes
O2 C21 . 1.197(3) yes
C1 C6 . 1.380(4) ?
C1 C2 . 1.387(4) ?
C1 C15 . 1.477(3) ?
C2 C3 . 1.374(4) ?
C3 C4 . 1.367(5) ?
C4 C5 . 1.362(5) ?
C5 C6 . 1.378(3) ?
C7 C8 . 1.377(4) ?
C7 C12 . 1.393(3) ?
C7 C13 . 1.488(3) ?
C8 C9 . 1.380(4) ?
C9 C10 . 1.374(4) ?
C10 C11 . 1.364(5) ?
C11 C12 . 1.377(4) ?
C13 C14 . 1.467(3) ?
C14 C15 . 1.348(3) ?
C14 C20 . 1.504(3) ?
C17 C18 . 1.489(3) ?
C17 C19 . 1.511(3) ?
C19 C20 . 1.524(3) ?
C19 C21 . 1.535(4) ?
C21 C22 . 1.496(4) ?

loop_
_geom_hbond_atom_site_label_D
_geom_hbond_atom_site_label_H
_geom_hbond_atom_site_label_A
_geom_hbond_site_symmetry_A
_geom_hbond_distance_DH
_geom_hbond_distance_HA
_geom_hbond_distance_DA
_geom_hbond_angle_DHA
_geom_hbond_publ_flag
N1 H1A S1 3_565 .86 2.72 3.565(2) 170 yes
C4 H4A O1 4_465 .93 2.44 3.245(4) 145 yes
C20 H20A O2 . .98 2.43 2.869(3) 107 yes

loop_
_geom_torsion_atom_site_label_1
_geom_torsion_atom_site_label_2
_geom_torsion_atom_site_label_3
_geom_torsion_atom_site_label_4
_geom_torsion
C16 N2 N3 C17 -169.7(2)
C20 N2 N3 C17 12.9(3)
C6 C1 C2 C3 -2.5(4)
C15 C1 C2 C3 175.6(3)
C1 C2 C3 C4 .6(4)
C2 C3 C4 C5 1.2(5)
C3 C4 C5 C6 -1.2(5)
C4 C5 C6 C1 -.7(4)
C2 C1 C6 C5 2.6(4)
C15 C1 C6 C5 -175.5(2)
C12 C7 C8 C9 2.3(4)
C13 C7 C8 C9 177.9(2)
C7 C8 C9 C10 -.6(4)
C8 C9 C10 C11 -1.4(5)
C9 C10 C11 C12 1.7(5)
C10 C11 C12 C7 .0(5)
C8 C7 C12 C11 -2.0(4)
C13 C7 C12 C11 -177.8(3)
C8 C7 C13 O1 -138.7(3)
C12 C7 C13 O1 36.9(4)
C8 C7 C13 C14 42.0(4)
C12 C7 C13 C14 -142.3(3)
O1 C13 C14 C15 -158.3(3)
C7 C13 C14 C15 20.9(4)
O1 C13 C14 C20 12.3(4)
C7 C13 C14 C20 -168.4(2)
C13 C14 C15 N1 -178.9(2)
C20 C14 C15 N1 10.6(4)
C13 C14 C15 C1 2.1(5)
C20 C14 C15 C1 -168.4(2)
C16 N1 C15 C14 17.6(4)
C16 N1 C15 C1 -163.3(2)
C6 C1 C15 C14 56.5(4)
C2 C1 C15 C14 -121.6(3)
C6 C1 C15 N1 -122.5(3)
C2 C1 C15 N1 59.4(3)
N3 N2 C16 N1 174.0(2)
C20 N2 C16 N1 -9.0(4)
N3 N2 C16 S1 -6.7(4)
C20 N2 C16 S1 170.2(2)
C15 N1 C16 N2 -18.4(4)
C15 N1 C16 S1 162.3(2)
N2 N3 C17 C18 -179.1(2)
N2 N3 C17 C19 3.2(3)
N3 C17 C19 C20 -16.8(3)
C18 C17 C19 C20 165.6(3)
N3 C17 C19 C21 -137.7(3)
C18 C17 C19 C21 44.7(4)
C16 N2 C20 C14 32.9(3)
N3 N2 C20 C14 -149.8(2)
C16 N2 C20 C19 160.3(2)
N3 N2 C20 C19 -22.5(3)
C15 C14 C20 N2 -31.8(3)
C13 C14 C20 N2 156.5(2)
C15 C14 C20 C19 -147.4(2)
C13 C14 C20 C19 40.9(3)
C17 C19 C20 N2 21.4(2)
C21 C19 C20 N2 141.1(2)
C17 C19 C20 C14 141.4(2)
C21 C19 C20 C14 -98.9(3)
C17 C19 C21 O2 76.4(3)
C20 C19 C21 O2 -36.7(3)
C17 C19 C21 C22 -101.0(3)
C20 C19 C21 C22 145.9(2)

loop_
_cod_related_entry_id
_cod_related_entry_database
_cod_related_entry_code
1 ChemSpider 21107232
